data_2002070
loop_
_publ_author_name
'Koh, L. L.'
'Ng, A. S.'

_publ_section_title
;
 Structures of two flavonoids from <i>Physalis minima</i>,
 5-methoxy-6,7-methylenedioxyflavone (I) and 5,6,7-trimethoxyflavone
 (II)
;
_journal_issue 1
_journal_name_full 'Acta Crystallographica Section C'
_journal_page_first 105
_journal_page_last 107
_journal_paper_doi 10.1107/S0108270192005584
_journal_volume 49
_journal_year 1993
_chemical_formula_sum 'C17 H12 O5'
_chemical_formula_weight 296.3
_space_group_crystal_system monoclinic
_space_group_IT_number 4
_space_group_name_Hall 'P 2yb'
_space_group_name_H-M_alt 'P 1 21 1'
_cell_angle_alpha 90
_cell_angle_beta 106.46(2)
_cell_angle_gamma 90
_cell_formula_units_Z 2
_cell_length_a 5.269(2)
_cell_length_b 19.781(6)
_cell_length_c 6.768(2)
_cell_volume 676.5(4)
_diffrn_radiation_type Mo
_diffrn_radiation_wavelength 0.71073
_exptl_absorpt_coefficient_mu 0.108
_exptl_crystal_density_diffrn 1.454
_exptl_crystal_F_000 308
_cod_data_source_file hl1008.cif
_cod_data_source_block hl1008_structure_1_of_2
_cod_original_cell_volume 676.5(3)
_cod_database_code 2002070

loop_
_space_group_symop_id
_space_group_symop_operation_xyz
1 x,y,z
2 -x,y+1/2,-z

loop_
_atom_site_label
_atom_site_fract_x
_atom_site_fract_y
_atom_site_fract_z
_atom_site_U_iso_or_equiv
O(1) .2443(3) .6910 .6369(3) .0440(10)
O(4) .2864(3) .52110(10) .9839(3) .0480(10)
O(5) .5690(4) .46290(10) .7580(3) .0510(10)
O(6) .8345(4) .49190(10) .4257(3) .0540(10)
O(7) .7953(4) .59570(10) .2619(3) .0510(10)
C(2) .1210(5) .6873(2) .7883(4) .0390(10)
C(3) .1376(5) .6313(2) .9023(4) .0430(10)
C(4) .2805(4) .57150(10) .8750(3) .0360(10)
C(5) .5605(5) .52230(10) .6573(3) .0360(10)
C(6) .6783(5) .53460(10) .5034(4) .0380(10)
C(7) .6552(4) .59650(10) .4026(3) .0390(10)
C(8) .5108(5) .64900(10) .4446(3) .0420(10)
C(9) .3904(5) .63720(10) .6002(3) .0360(10)
C(10) .4118(5) .5764(2) .7099(3) .0350(10)
C(11) .7742(5) .4154(2) .7614(4) .0520(10)
C(12) .8892(5) .5270(2) .2585(4) .0510(10)
C(20) -.0293(5) .7488(2) .8024(4) .0440(10)
C(21) -.0543(6) .8010(2) .6623(5) .0580(10)
C(22) -.2036(7) .8579(2) .6743(6) .0720(10)
C(23) -.3285(7) .8631(2) .8274(7) .0740(10)
C(24) -.3058(7) .8120(2) .9664(6) .0750(10)
C(25) -.1589(6) .7548(2) .9558(5) .0610(10)
H(3A) .0522 .6315 1.0102 ?
H(8A) .4920 .6912 .3718 ?
H(11A) .7535 .3762 .8391 ?
H(11B) .7648 .4023 .6230 ?
H(11C) .9429 .4360 .8244 ?
H(12A) .7990 .5057 .1304 ?
H(12B) 1.0757 .5267 .2724 ?
H(21A) .0326 .7973 .5557 ?
H(22A) -.2179 .8935 .5754 ?
H(23A) -.4293 .9027 .8376 ?
H(24A) -.3939 .8155 1.0722 ?
H(25A) -.1457 .7189 1.0538 ?

loop_
_geom_angle_atom_site_label_1
_geom_angle_atom_site_label_2
_geom_angle_atom_site_label_3
_geom_angle
C(2) O(1) C(9) 120.4(2)
C(6) O(6) C(12) 106.3(2)
O(1) C(2) C(3) 120.7(2)
C(3) C(2) C(20) 126.6(3)
O(4) C(4) C(3) 120.8(2)
C(3) C(4) C(10) 114.7(2)
O(5) C(5) C(10) 117.8(2)
O(6) C(6) C(5) 128.7(3)
C(5) C(6) C(7) 122.0(3)
O(7) C(7) C(8) 127.0(3)
C(7) C(8) C(9) 115.5(2)
O(1) C(9) C(10) 122.2(2)
C(4) C(10) C(5) 123.3(2)
C(5) C(10) C(9) 118.5(2)
C(2) C(20) C(21) 121.5(3)
C(21) C(20) C(25) 118.4(3)
C(21) C(22) C(23) 120.2(3)
C(23) C(24) C(25) 120.8(4)
C(5) O(5) C(11) 119.8(2)
C(7) O(7) C(12) 106.2(2)
O(1) C(2) C(20) 112.7(2)
C(2) C(3) C(4) 123.8(3)
O(4) C(4) C(10) 124.5(3)
O(5) C(5) C(6) 125.2(3)
C(6) C(5) C(10) 117.0(2)
O(6) C(6) C(7) 109.3(2)
O(7) C(7) C(6) 110.0(2)
C(6) C(7) C(8) 123.0(2)
O(1) C(9) C(8) 113.9(2)
C(8) C(9) C(10) 123.9(3)
C(4) C(10) C(9) 118.2(2)
O(6) C(12) O(7) 107.3(2)
C(2) C(20) C(25) 120.1(3)
C(20) C(21) C(22) 120.7(3)
C(22) C(23) C(24) 119.7(4)
C(20) C(25) C(24) 120.2(3)

loop_
_geom_bond_atom_site_label_1
_geom_bond_atom_site_label_2
_geom_bond_distance
O(1) C(2) 1.362(3)
O(4) C(4) 1.234(3)
O(5) C(11) 1.427(4)
O(6) C(12) 1.425(4)
O(7) C(12) 1.448(4)
C(2) C(20) 1.470(4)
C(4) C(10) 1.475(4)
C(5) C(10) 1.428(4)
C(7) C(8) 1.364(4)
C(9) C(10) 1.403(4)
C(20) C(25) 1.400(5)
C(22) C(23) 1.380(7)
C(24) C(25) 1.385(5)
O(1) C(9) 1.375(3)
O(5) C(5) 1.353(4)
O(6) C(6) 1.382(4)
O(7) C(7) 1.360(3)
C(2) C(3) 1.338(4)
C(3) C(4) 1.442(4)
C(5) C(6) 1.377(4)
C(6) C(7) 1.391(4)
C(8) C(9) 1.394(4)
C(20) C(21) 1.382(4)
C(21) C(22) 1.389(5)
C(23) C(24) 1.363(6)
